data_4307222
loop_
_publ_author_name
'Partha Mahata'
'Srinivasan Natarajan'

_publ_section_title
;
A New Series of Three-Dimensional Metal-Organic Framework,
[M2(H2O)][C5N1H3(COO)2]3.2H2O, M = La, Pr, and Nd: Synthesis, Structure,
and Properties
;
_journal_name_full 'Inorganic Chemistry'
_journal_page_first 1250
_journal_page_last 1258
_journal_paper_doi 10.1021/ic0617644
_journal_volume 46
_journal_year 2007
_chemical_formula_sum 'C21 H15 N3 Nd2 O15'
_chemical_formula_weight 837.79
_chemical_name_common 'Neodymium carboxylate'
_chemical_name_systematic
;
 ?
;
_space_group_IT_number 14
_symmetry_cell_setting monoclinic
_symmetry_space_group_name_Hall '-P 2ybc'
_symmetry_space_group_name_H-M 'P 1 21/c 1'
_atom_sites_solution_hydrogens geom
_atom_sites_solution_primary direct
_atom_sites_solution_secondary difmap
_audit_creation_method SHELXL-97
_cell_angle_alpha 90.00
_cell_angle_beta 102.033(4)
_cell_angle_gamma 90.00
_cell_formula_units_Z 4
_cell_length_a 8.9586(19)
_cell_length_b 17.246(4)
_cell_length_c 15.406(3)
_cell_measurement_reflns_used 5466
_cell_measurement_temperature 293(2)
_cell_measurement_theta_max 27.99
_cell_measurement_theta_min 1.79
_cell_volume 2327.9(9)
_computing_cell_refinement SMART
_computing_data_collection 'SMART (Bruker, 2000)'
_computing_data_reduction 'Saint (Bruker, 2000)'
_computing_molecular_graphics 'Ortep  3 for Windows (farrugia, 1997) and CAMERON (Watkin et al., 1993)'
_computing_publication_material 'PLATON (Spek, 1990)'
_computing_structure_refinement 'SHELXL-97 (Sheldrick, 1997)'
_computing_structure_solution 'SIR92 (Altomare et al., 1993)'
_diffrn_ambient_temperature 293(2)
_diffrn_measured_fraction_theta_full 0.972
_diffrn_measured_fraction_theta_max 0.972
_diffrn_measurement_device_type 'Bruker SMART CCD area detector'
_diffrn_measurement_method '\f and \w scans'
_diffrn_radiation_monochromator graphite
_diffrn_radiation_source 'fine-focus sealed tube'
_diffrn_radiation_type MoK\a
_diffrn_radiation_wavelength 0.71073
_diffrn_reflns_av_R_equivalents 0.0999
_diffrn_reflns_av_sigmaI/netI 0.1078
_diffrn_reflns_limit_h_max 11
_diffrn_reflns_limit_h_min -11
_diffrn_reflns_limit_k_max 22
_diffrn_reflns_limit_k_min -22
_diffrn_reflns_limit_l_max 20
_diffrn_reflns_limit_l_min -20
_diffrn_reflns_number 20138
_diffrn_reflns_theta_full 27.99
_diffrn_reflns_theta_max 27.99
_diffrn_reflns_theta_min 1.79
_exptl_absorpt_coefficient_mu 4.501
_exptl_absorpt_correction_T_max 0.6875
_exptl_absorpt_correction_T_min 0.4980
_exptl_absorpt_correction_type multi-scan
_exptl_absorpt_process_details '(SADABS; Sheldrick, 1996)'
_exptl_crystal_colour Pale-violet
_exptl_crystal_density_diffrn 2.373
_exptl_crystal_density_method 'not measured'
_exptl_crystal_description Rectangular
_exptl_crystal_F_000 1584
_exptl_crystal_size_max 0.18
_exptl_crystal_size_mid 0.12
_exptl_crystal_size_min 0.09
_refine_diff_density_max 2.079
_refine_diff_density_min -1.610
_refine_diff_density_rms 0.270
_refine_ls_extinction_method none
_refine_ls_goodness_of_fit_ref 1.173
_refine_ls_hydrogen_treatment mixed
_refine_ls_matrix_type full
_refine_ls_number_parameters 370
_refine_ls_number_reflns 5466
_refine_ls_number_restraints 0
_refine_ls_restrained_S_all 1.173
_refine_ls_R_factor_all 0.1119
_refine_ls_R_factor_gt 0.0770
_refine_ls_shift/su_max 0.001
_refine_ls_shift/su_mean 0.000
_refine_ls_structure_factor_coef Fsqd
_refine_ls_weighting_details 'calc w=1/[\s^2^(Fo^2^)+(0.0329P)^2^+12.0406P] where P=(Fo^2^+2Fc^2^)/3'
_refine_ls_weighting_scheme calc
_refine_ls_wR_factor_gt 0.1225
_refine_ls_wR_factor_ref 0.1328
_reflns_number_gt 4067
_reflns_number_total 5466
_reflns_threshold_expression >2sigma(I)
_cod_data_source_file ic0617644si20060918_034243_3.cif
_cod_data_source_block Compound_3_(Nd)
_cod_database_code 4307222

loop_
_symmetry_equiv_pos_as_xyz
'x, y, z'
'-x, y+1/2, -z+1/2'
'-x, -y, -z'
'x, -y-1/2, z-1/2'

loop_
_atom_site_label
_atom_site_type_symbol
_atom_site_fract_x
_atom_site_fract_y
_atom_site_fract_z
_atom_site_U_iso_or_equiv
_atom_site_adp_type
_atom_site_occupancy
_atom_site_symmetry_multiplicity
_atom_site_calc_flag
_atom_site_refinement_flags
_atom_site_disorder_assembly
_atom_site_disorder_group
Nd1 Nd 0.35938(7) 0.58593(3) 0.92411(4) 0.01586(16) Uani 1 1 d . . .
Nd2 Nd 0.15753(6) 0.64879(3) 1.12895(4) 0.01119(14) Uani 1 1 d . . .
O1 O 0.3035(8) 0.4567(4) 0.8654(5) 0.0235(19) Uani 1 1 d . . .
O2 O 0.6048(8) 0.5135(4) 0.9469(5) 0.0184(17) Uani 1 1 d . . .
O3 O 0.3702(10) 0.5989(5) 0.7665(6) 0.036(2) Uani 1 1 d . . .
O4 O 0.0649(9) 0.5999(4) 0.8302(5) 0.0205(18) Uani 1 1 d . . .
O5 O 0.2876(8) 0.7202(4) 0.8928(5) 0.0174(17) Uani 1 1 d . . .
O6 O 0.1137(8) 0.6036(4) 0.9761(5) 0.0164(17) Uani 1 1 d . . .
O7 O 0.4155(8) 0.6513(4) 1.0676(5) 0.0186(17) Uani 1 1 d . . .
O8 O 0.2266(9) 0.7458(4) 1.2484(5) 0.0206(18) Uani 1 1 d . . .
O9 O -0.0769(8) 0.5720(4) 1.1042(5) 0.0198(18) Uani 1 1 d . . .
O10 O 0.2093(8) 0.5062(4) 1.1275(5) 0.0171(17) Uani 1 1 d . . .
O11 O 0.1540(10) 0.7675(5) 1.0482(5) 0.030(2) Uani 1 1 d . . .
O12 O 0.4400(9) 0.6376(4) 1.2124(5) 0.0228(18) Uani 1 1 d . . .
O13 O 0.3710(13) 0.8320(6) 1.0684(7) 0.064(4) Uani 1 1 d . . .
O100 O 0.5662(16) 0.9272(9) 0.0052(11) 0.111(5) Uani 1 1 d . . .
O200 O 0.403(2) 0.4744(8) 0.6655(9) 0.127(7) Uani 1 1 d . . .
N1 N 0.6157(10) 0.6639(5) 0.9214(6) 0.016(2) Uani 1 1 d . . .
C1 C 0.7380(12) 0.6223(6) 0.9102(7) 0.014(2) Uani 1 1 d . . .
C2 C 0.6270(14) 0.7407(6) 0.9223(9) 0.028(3) Uani 1 1 d . . .
H1 H 0.5424 0.7697 0.9285 0.034 Uiso 1 1 calc R . .
C3 C 0.7605(15) 0.7800(7) 0.9143(9) 0.031(3) Uani 1 1 d . . .
H2 H 0.7669 0.8338 0.9172 0.037 Uiso 1 1 calc R . .
C4 C 0.8797(14) 0.7359(6) 0.9023(8) 0.025(3) Uani 1 1 d . . .
H3 H 0.9678 0.7603 0.8933 0.030 Uiso 1 1 calc R . .
C5 C 0.8746(12) 0.6561(6) 0.9030(7) 0.013(2) Uani 1 1 d . . .
C6 C 0.7117(12) 0.5354(6) 0.9087(7) 0.015(2) Uani 1 1 d . . .
C7 C 0.0229(12) 0.6141(6) 0.8998(8) 0.015(2) Uani 1 1 d . . .
N2 N 0.1379(10) 0.6053(5) 1.2879(6) 0.016(2) Uani 1 1 d . . .
C11 C 0.1859(12) 0.6549(6) 1.3563(7) 0.016(2) Uani 1 1 d . . .
C12 C 0.1896(14) 0.6350(7) 1.4454(8) 0.023(3) Uani 1 1 d . . .
C13 C 0.1420(16) 0.5593(7) 1.4599(8) 0.031(3) Uani 1 1 d . . .
H11 H 0.1460 0.5422 1.5176 0.038 Uiso 1 1 calc R . .
C14 C 0.0897(16) 0.5103(7) 1.3899(8) 0.034(3) Uani 1 1 d . . .
H12 H 0.0547 0.4611 1.4001 0.040 Uiso 1 1 calc R . .
C15 C 0.0892(13) 0.5343(6) 1.3047(8) 0.022(3) Uani 1 1 d . . .
H13 H 0.0544 0.5006 1.2576 0.027 Uiso 1 1 calc R . .
C16 C 0.2376(12) 0.7661(6) 0.8301(8) 0.020(3) Uani 1 1 d . . .
C17 C 0.2407(16) 0.8158(7) 1.0270(8) 0.029(3) Uani 1 1 d . . .
N3 N -0.0974(10) 0.7173(5) 1.1507(6) 0.018(2) Uani 1 1 d . . .
C21 C -0.1050(13) 0.7920(6) 1.1705(7) 0.019(2) Uani 1 1 d . . .
H21 H -0.0193 0.8228 1.1721 0.023 Uiso 1 1 calc R . .
C22 C -0.2345(13) 0.8257(6) 1.1890(8) 0.025(3) Uani 1 1 d . . .
H22 H -0.2360 0.8779 1.2036 0.029 Uiso 1 1 calc R . .
C23 C -0.3603(13) 0.7801(7) 1.1850(8) 0.024(3) Uani 1 1 d . . .
H23 H -0.4479 0.8013 1.1990 0.029 Uiso 1 1 calc R . .
C24 C -0.3594(13) 0.7020(6) 1.1603(7) 0.017(2) Uani 1 1 d . . .
C25 C -0.2224(12) 0.6736(6) 1.1471(7) 0.012(2) Uani 1 1 d . . .
C26 C 0.1973(12) 0.4098(6) 0.8727(7) 0.014(2) Uani 1 1 d . . .
C27 C 0.4913(13) 0.6582(6) 1.1462(8) 0.019(2) Uani 1 1 d . . .

loop_
_atom_site_aniso_label
_atom_site_aniso_U_11
_atom_site_aniso_U_22
_atom_site_aniso_U_33
_atom_site_aniso_U_23
_atom_site_aniso_U_13
_atom_site_aniso_U_12
Nd1 0.0141(3) 0.0128(3) 0.0222(3) -0.0004(3) 0.0074(3) 0.0007(2)
Nd2 0.0089(3) 0.0123(3) 0.0126(3) -0.0009(2) 0.0029(2) -0.0007(2)
O1 0.014(4) 0.016(4) 0.041(5) -0.006(4) 0.005(4) -0.005(3)
O2 0.011(4) 0.016(4) 0.032(5) 0.004(3) 0.012(4) 0.005(3)
O3 0.043(6) 0.036(5) 0.031(5) -0.003(4) 0.012(5) 0.003(4)
O4 0.019(4) 0.024(4) 0.020(4) -0.007(3) 0.007(4) -0.004(3)
O5 0.017(4) 0.016(4) 0.017(4) 0.010(3) -0.002(3) 0.004(3)
O6 0.015(4) 0.020(4) 0.014(4) 0.001(3) 0.002(3) -0.002(3)
O7 0.014(4) 0.018(4) 0.022(4) 0.000(3) -0.001(3) -0.007(3)
O8 0.024(5) 0.019(4) 0.018(4) -0.003(3) 0.001(4) -0.006(3)
O9 0.011(4) 0.024(4) 0.027(5) -0.007(3) 0.008(4) 0.001(3)
O10 0.015(4) 0.010(3) 0.028(5) -0.003(3) 0.011(4) 0.007(3)
O11 0.042(6) 0.022(4) 0.032(5) 0.008(4) 0.021(5) -0.002(4)
O12 0.017(4) 0.031(5) 0.021(5) 0.002(4) 0.006(4) -0.002(4)
O13 0.065(8) 0.059(7) 0.050(7) 0.024(6) -0.030(6) -0.018(6)
O100 0.090(12) 0.113(13) 0.130(14) 0.015(11) 0.021(10) -0.027(10)
O200 0.25(2) 0.068(10) 0.052(9) 0.006(7) 0.018(11) 0.061(12)
N1 0.008(5) 0.015(5) 0.027(5) 0.003(4) 0.007(4) 0.003(3)
C1 0.012(6) 0.016(5) 0.012(5) -0.004(4) 0.000(5) 0.005(4)
C2 0.018(7) 0.017(6) 0.049(9) -0.012(6) 0.006(6) 0.001(5)
C3 0.036(8) 0.012(6) 0.044(8) -0.010(5) 0.006(7) 0.001(5)
C4 0.022(7) 0.020(6) 0.034(7) 0.008(5) 0.010(6) -0.003(5)
C5 0.013(6) 0.009(5) 0.017(5) -0.002(4) 0.003(4) 0.000(4)
C6 0.012(6) 0.010(5) 0.021(6) -0.001(4) -0.001(5) -0.006(4)
C7 0.012(6) 0.010(5) 0.024(6) -0.006(5) 0.003(5) -0.002(4)
N2 0.021(5) 0.014(4) 0.013(5) 0.002(4) 0.005(4) -0.003(4)
C11 0.013(6) 0.016(5) 0.017(6) 0.005(5) -0.001(5) 0.005(4)
C12 0.031(7) 0.026(7) 0.014(6) -0.003(5) 0.004(5) -0.001(5)
C13 0.048(9) 0.029(7) 0.019(7) 0.003(5) 0.012(6) -0.005(6)
C14 0.059(10) 0.014(6) 0.031(8) 0.003(5) 0.017(7) -0.003(6)
C15 0.024(7) 0.019(6) 0.024(7) -0.005(5) 0.005(5) -0.006(5)
C16 0.011(6) 0.022(6) 0.030(7) -0.007(5) 0.008(5) -0.004(5)
C17 0.035(8) 0.022(6) 0.025(7) -0.002(5) -0.005(6) 0.011(6)
N3 0.016(5) 0.005(4) 0.032(6) 0.001(4) 0.004(4) -0.001(4)
C21 0.017(6) 0.014(5) 0.021(6) 0.004(5) -0.006(5) -0.003(4)
C22 0.018(6) 0.015(5) 0.038(8) -0.015(5) 0.000(6) -0.003(5)
C23 0.013(6) 0.033(7) 0.027(7) -0.011(6) 0.003(5) 0.000(5)
C24 0.017(6) 0.016(5) 0.018(6) -0.001(5) 0.001(5) 0.004(4)
C25 0.009(5) 0.018(5) 0.006(5) 0.000(4) -0.002(4) 0.006(4)
C26 0.014(6) 0.018(5) 0.013(5) -0.004(4) 0.005(5) -0.004(4)
C27 0.017(6) 0.010(5) 0.029(7) -0.005(5) 0.005(5) 0.012(4)

loop_
_atom_type_symbol
_atom_type_description
_atom_type_scat_dispersion_real
_atom_type_scat_dispersion_imag
_atom_type_scat_source
C C 0.0033 0.0016 'International Tables Vol C Tables 4.2.6.8 and 6.1.1.4'
H H 0.0000 0.0000 'International Tables Vol C Tables 4.2.6.8 and 6.1.1.4'
N N 0.0061 0.0033 'International Tables Vol C Tables 4.2.6.8 and 6.1.1.4'
O O 0.0106 0.0060 'International Tables Vol C Tables 4.2.6.8 and 6.1.1.4'
Nd Nd -0.1943 3.0179 'International Tables Vol C Tables 4.2.6.8 and 6.1.1.4'

loop_
_geom_angle_atom_site_label_1
_geom_angle_atom_site_label_2
_geom_angle_atom_site_label_3
_geom_angle
_geom_angle_site_symmetry_1
_geom_angle_site_symmetry_3
_geom_angle_publ_flag
O1 Nd1 O5 141.3(3) . . ?
O1 Nd1 O7 138.8(3) . . ?
O5 Nd1 O7 74.6(2) . . ?
O1 Nd1 O3 76.3(3) . . ?
O5 Nd1 O3 77.3(3) . . ?
O7 Nd1 O3 144.0(3) . . ?
O1 Nd1 O2 72.4(2) . . ?
O5 Nd1 O2 134.2(2) . . ?
O7 Nd1 O2 95.4(3) . . ?
O3 Nd1 O2 88.3(3) . . ?
O1 Nd1 O6 96.0(2) . . ?
O5 Nd1 O6 74.6(2) . . ?
O7 Nd1 O6 71.6(2) . . ?
O3 Nd1 O6 121.4(3) . . ?
O2 Nd1 O6 145.3(2) . . ?
O1 Nd1 O2 70.1(3) . 3_667 ?
O5 Nd1 O2 140.3(2) . 3_667 ?
O7 Nd1 O2 69.0(2) . 3_667 ?
O3 Nd1 O2 142.4(3) . 3_667 ?
O2 Nd1 O2 66.1(3) . 3_667 ?
O6 Nd1 O2 79.2(2) . 3_667 ?
O1 Nd1 N1 124.8(3) . . ?
O5 Nd1 N1 73.1(3) . . ?
O7 Nd1 N1 76.4(3) . . ?
O3 Nd1 N1 74.2(3) . . ?
O2 Nd1 N1 61.2(2) . . ?
O6 Nd1 N1 139.3(2) . . ?
O2 Nd1 N1 112.1(3) 3_667 . ?
O1 Nd1 O4 77.4(2) . . ?
O5 Nd1 O4 68.0(2) . . ?
O7 Nd1 O4 115.6(2) . . ?
O3 Nd1 O4 72.7(3) . . ?
O2 Nd1 O4 147.5(2) . . ?
O6 Nd1 O4 49.2(2) . . ?
O2 Nd1 O4 114.5(2) 3_667 . ?
N1 Nd1 O4 133.1(2) . . ?
O1 Nd1 C7 88.8(3) . . ?
O5 Nd1 C7 66.6(3) . . ?
O7 Nd1 C7 92.9(3) . . ?
O3 Nd1 C7 96.2(3) . . ?
O2 Nd1 C7 159.1(3) . . ?
O6 Nd1 C7 25.3(3) . . ?
O2 Nd1 C7 99.4(3) 3_667 . ?
N1 Nd1 C7 139.7(3) . . ?
O4 Nd1 C7 24.3(2) . . ?
O1 Nd1 Nd2 116.21(19) . . ?
O5 Nd1 Nd2 76.06(17) . . ?
O7 Nd1 Nd2 38.76(17) . . ?
O3 Nd1 Nd2 148.3(2) . . ?
O2 Nd1 Nd2 122.86(17) . . ?
O6 Nd1 Nd2 33.47(17) . . ?
O2 Nd1 Nd2 65.73(15) 3_667 . ?
N1 Nd1 Nd2 113.46(19) . . ?
O4 Nd1 Nd2 81.51(15) . . ?
C7 Nd1 Nd2 57.3(2) . . ?
O11 Nd2 O6 77.8(3) . . ?
O11 Nd2 O9 117.7(3) . . ?
O6 Nd2 O9 73.5(2) . . ?
O11 Nd2 O8 77.4(3) . . ?
O6 Nd2 O8 154.6(2) . . ?
O9 Nd2 O8 123.9(2) . . ?
O11 Nd2 O10 144.9(3) . . ?
O6 Nd2 O10 70.7(2) . . ?
O9 Nd2 O10 67.7(2) . . ?
O8 Nd2 O10 130.9(3) . . ?
O11 Nd2 O12 103.1(3) . . ?
O6 Nd2 O12 113.5(2) . . ?
O9 Nd2 O12 139.0(2) . . ?
O8 Nd2 O12 67.3(2) . . ?
O10 Nd2 O12 76.6(2) . . ?
O11 Nd2 N2 137.7(3) . . ?
O6 Nd2 N2 142.1(3) . . ?
O9 Nd2 N2 76.5(3) . . ?
O8 Nd2 N2 63.2(3) . . ?
O10 Nd2 N2 77.0(3) . . ?
O12 Nd2 N2 76.3(3) . . ?
O11 Nd2 N3 76.5(3) . . ?
O6 Nd2 N3 107.2(3) . . ?
O9 Nd2 N3 61.8(2) . . ?
O8 Nd2 N3 72.1(3) . . ?
O10 Nd2 N3 127.2(2) . . ?
O12 Nd2 N3 138.3(3) . . ?
N2 Nd2 N3 77.3(3) . . ?
O11 Nd2 O7 73.8(3) . . ?
O6 Nd2 O7 68.9(2) . . ?
O9 Nd2 O7 137.0(2) . . ?
O8 Nd2 O7 98.7(2) . . ?
O10 Nd2 O7 80.6(2) . . ?
O12 Nd2 O7 49.5(2) . . ?
N2 Nd2 O7 124.8(3) . . ?
N3 Nd2 O7 150.2(2) . . ?
O11 Nd2 C27 84.4(3) . . ?
O6 Nd2 C27 93.5(3) . . ?
O9 Nd2 C27 149.9(3) . . ?
O8 Nd2 C27 78.7(3) . . ?
O10 Nd2 C27 82.5(3) . . ?
O12 Nd2 C27 25.1(3) . . ?
N2 Nd2 C27 101.4(3) . . ?
N3 Nd2 C27 147.8(3) . . ?
O7 Nd2 C27 25.4(3) . . ?
O11 Nd2 Nd1 77.64(19) . . ?
O6 Nd2 Nd1 34.70(17) . . ?
O9 Nd2 Nd1 103.85(17) . . ?
O8 Nd2 Nd1 132.15(18) . . ?
O10 Nd2 Nd1 67.72(16) . . ?
O12 Nd2 Nd1 79.65(17) . . ?
N2 Nd2 Nd1 140.91(19) . . ?
N3 Nd2 Nd1 138.1(2) . . ?
O7 Nd2 Nd1 34.82(16) . . ?
C27 Nd2 Nd1 58.8(2) . . ?
C26 O1 Nd1 130.9(7) . . ?
C6 O2 Nd1 120.6(6) . . ?
C6 O2 Nd1 124.2(7) . 3_667 ?
Nd1 O2 Nd1 113.9(3) . 3_667 ?
C7 O4 Nd1 89.6(7) . . ?
C16 O5 Nd1 142.3(7) . . ?
C7 O6 Nd2 141.0(7) . . ?
C7 O6 Nd1 98.9(6) . . ?
Nd2 O6 Nd1 111.8(3) . . ?
C27 O7 Nd1 151.6(7) . . ?
C27 O7 Nd2 89.6(7) . . ?
Nd1 O7 Nd2 106.4(3) . . ?
C16 O8 Nd2 126.2(7) 4_576 . ?
C26 O9 Nd2 125.9(7) 3_567 . ?
C6 O10 Nd2 135.0(7) 3_667 . ?
C17 O11 Nd2 141.1(8) . . ?
C27 O12 Nd2 93.5(7) . . ?
C2 N1 C1 117.9(9) . . ?
C2 N1 Nd1 124.5(7) . . ?
C1 N1 Nd1 117.3(7) . . ?
N1 C1 C5 122.9(10) . . ?
N1 C1 C6 113.5(9) . . ?
C5 C1 C6 123.6(9) . . ?
N1 C2 C3 123.1(11) . . ?
N1 C2 H1 118.4 . . ?
C3 C2 H1 118.4 . . ?
C4 C3 C2 116.8(11) . . ?
C4 C3 H2 121.6 . . ?
C2 C3 H2 121.6 . . ?
C3 C4 C5 122.1(11) . . ?
C3 C4 H3 119.0 . . ?
C5 C4 H3 119.0 . . ?
C4 C5 C1 117.0(10) . . ?
C4 C5 C7 116.3(10) . 1_655 ?
C1 C5 C7 126.6(9) . 1_655 ?
O10 C6 O2 126.6(9) 3_667 . ?
O10 C6 C1 119.0(9) 3_667 . ?
O2 C6 C1 114.4(9) . . ?
O4 C7 O6 120.9(10) . . ?
O4 C7 C5 123.4(10) . 1_455 ?
O6 C7 C5 115.1(9) . 1_455 ?
O4 C7 Nd1 66.1(6) . . ?
O6 C7 Nd1 55.9(5) . . ?
C5 C7 Nd1 159.1(7) 1_455 . ?
C15 N2 C11 119.3(9) . . ?
C15 N2 Nd2 122.1(7) . . ?
C11 N2 Nd2 118.5(7) . . ?
N2 C11 C12 122.9(10) . . ?
N2 C11 C16 115.1(9) . 4_576 ?
C12 C11 C16 122.0(10) . 4_576 ?
C13 C12 C11 115.8(10) . . ?
C13 C12 C17 116.1(10) . 4_576 ?
C11 C12 C17 128.1(11) . 4_576 ?
C14 C13 C12 120.8(11) . . ?
C14 C13 H11 119.6 . . ?
C12 C13 H11 119.6 . . ?
C15 C14 C13 119.9(11) . . ?
C15 C14 H12 120.1 . . ?
C13 C14 H12 120.1 . . ?
N2 C15 C14 121.3(11) . . ?
N2 C15 H13 119.3 . . ?
C14 C15 H13 119.3 . . ?
O5 C16 O8 127.4(10) . 4_575 ?
O5 C16 C11 116.1(10) . 4_575 ?
O8 C16 C11 116.5(10) 4_575 4_575 ?
O11 C17 O13 126.5(12) . . ?
O11 C17 C12 120.3(12) . 4_575 ?
O13 C17 C12 113.2(12) . 4_575 ?
C21 N3 C25 118.2(9) . . ?
C21 N3 Nd2 123.2(7) . . ?
C25 N3 Nd2 118.5(6) . . ?
N3 C21 C22 122.8(10) . . ?
N3 C21 H21 118.6 . . ?
C22 C21 H21 118.6 . . ?
C23 C22 C21 118.1(10) . . ?
C23 C22 H22 121.0 . . ?
C21 C22 H22 121.0 . . ?
C22 C23 C24 120.9(11) . . ?
C22 C23 H23 119.5 . . ?
C24 C23 H23 119.5 . . ?
C25 C24 C23 116.0(10) . . ?
C25 C24 C27 126.2(9) . 1_455 ?
C23 C24 C27 117.7(9) . 1_455 ?
N3 C25 C24 123.8(10) . . ?
N3 C25 C26 112.9(9) . 3_567 ?
C24 C25 C26 123.3(10) . 3_567 ?
O9 C26 O1 125.0(10) 3_567 . ?
O9 C26 C25 118.5(9) 3_567 3_567 ?
O1 C26 C25 116.5(9) . 3_567 ?
O12 C27 O7 122.5(11) . . ?
O12 C27 C24 119.2(10) . 1_655 ?
O7 C27 C24 117.8(10) . 1_655 ?
O12 C27 Nd2 61.4(6) . . ?
O7 C27 Nd2 65.0(6) . . ?
C24 C27 Nd2 152.9(7) 1_655 . ?

loop_
_geom_bond_atom_site_label_1
_geom_bond_atom_site_label_2
_geom_bond_distance
_geom_bond_site_symmetry_2
_geom_bond_publ_flag
Nd1 O1 2.417(7) . ?
Nd1 O5 2.425(7) . ?
Nd1 O7 2.439(8) . ?
Nd1 O3 2.460(9) . ?
Nd1 O2 2.489(7) . ?
Nd1 O6 2.512(7) . ?
Nd1 O2 2.593(7) 3_667 ?
Nd1 N1 2.668(9) . ?
Nd1 O4 2.742(8) . ?
Nd1 C7 2.999(11) . ?
Nd1 Nd2 4.0968(10) . ?
Nd2 O11 2.392(8) . ?
Nd2 O6 2.434(7) . ?
Nd2 O9 2.444(7) . ?
Nd2 O8 2.468(7) . ?
Nd2 O10 2.503(7) . ?
Nd2 O12 2.595(8) . ?
Nd2 N2 2.602(8) . ?
Nd2 N3 2.654(9) . ?
Nd2 O7 2.674(7) . ?
Nd2 C27 2.950(11) . ?
O1 C26 1.272(12) . ?
O2 C6 1.282(12) . ?
O2 Nd1 2.593(7) 3_667 ?
O4 C7 1.232(12) . ?
O5 C16 1.256(13) . ?
O6 C7 1.296(13) . ?
O7 C27 1.264(13) . ?
O8 C16 1.260(13) 4_576 ?
O9 C26 1.244(12) 3_567 ?
O10 C6 1.221(12) 3_667 ?
O11 C17 1.229(15) . ?
O12 C27 1.253(13) . ?
O13 C17 1.240(15) . ?
N1 C2 1.328(13) . ?
N1 C1 1.350(12) . ?
C1 C5 1.380(14) . ?
C1 C6 1.517(14) . ?
C2 C3 1.402(16) . ?
C2 H1 0.9300 . ?
C3 C4 1.355(16) . ?
C3 H2 0.9300 . ?
C4 C5 1.376(14) . ?
C4 H3 0.9300 . ?
C5 C7 1.523(14) 1_655 ?
C6 O10 1.221(12) 3_667 ?
C7 C5 1.523(14) 1_455 ?
N2 C15 1.344(13) . ?
N2 C11 1.355(13) . ?
C11 C12 1.409(14) . ?
C11 C16 1.521(15) 4_576 ?
C12 C13 1.405(16) . ?
C12 C17 1.506(16) 4_576 ?
C13 C14 1.374(17) . ?
C13 H11 0.9300 . ?
C14 C15 1.375(16) . ?
C14 H12 0.9300 . ?
C15 H13 0.9300 . ?
C16 O8 1.260(13) 4_575 ?
C16 C11 1.521(15) 4_575 ?
C17 C12 1.506(16) 4_575 ?
N3 C21 1.329(13) . ?
N3 C25 1.343(13) . ?
C21 C22 1.379(15) . ?
C21 H21 0.9300 . ?
C22 C23 1.365(15) . ?
C22 H22 0.9300 . ?
C23 C24 1.402(15) . ?
C23 H23 0.9300 . ?
C24 C25 1.375(14) . ?
C24 C27 1.512(15) 1_455 ?
C25 C26 1.496(14) 3_567 ?
C26 O9 1.244(12) 3_567 ?
C26 C25 1.496(14) 3_567 ?
C27 C24 1.512(15) 1_655 ?
